data_8000515
loop_
_publ_author_name
'Okayasu, Yoshinori'
'Yuasa, Junpei'

_publ_section_title
;
 Structure Determination of Europium Complexes in Solution Using
 Crystal-Field Splitting of the Narrow <i>f</i>-<i>f</i> Emission Lines.
;
_journal_name_full 'The journal of physical chemistry letters'
_journal_page_first 6867
_journal_page_last 6874
_journal_paper_doi 10.1021/acs.jpclett.1c01885
_journal_year 2021
_chemical_absolute_configuration rm
_chemical_formula_sum 'C56 H34 Eu F18 N3 O8'
_chemical_formula_weight 1370.82
_space_group_crystal_system monoclinic
_space_group_IT_number 4
_space_group_name_Hall 'P 2yb'
_space_group_name_H-M_alt 'P 1 21 1'
_atom_sites_solution_hydrogens geom
_audit_creation_method SHELXL-2016/6
_cell_angle_alpha 90
_cell_angle_beta 107.872(4)
_cell_angle_gamma 90
_cell_formula_units_Z 4
_cell_length_a 12.815(7)
_cell_length_b 24.134(14)
_cell_length_c 18.953(11)
_cell_measurement_reflns_used 9886
_cell_measurement_temperature 173(2)
_cell_measurement_theta_max 26.8493
_cell_measurement_theta_min 2.3716
_cell_volume 5579(6)
_computing_structure_refinement 'SHELXL-2016/6 (Sheldrick, 2016)'
_computing_structure_solution 'SHELXT 2014/5 (Sheldrick, 2014)'
_diffrn_ambient_temperature 173(2)
_diffrn_measured_fraction_theta_full 0.998
_diffrn_measured_fraction_theta_max 0.975
_diffrn_measurement_device_type 'Bruker APEX-II CCD'
_diffrn_measurement_method '\f and \w scans'
_diffrn_radiation_type MoK\a
_diffrn_radiation_wavelength 0.71073
_diffrn_reflns_av_R_equivalents 0.0325
_diffrn_reflns_av_unetI/netI 0.0628
_diffrn_reflns_Laue_measured_fraction_full 0.998
_diffrn_reflns_Laue_measured_fraction_max 0.975
_diffrn_reflns_limit_h_max 16
_diffrn_reflns_limit_h_min -16
_diffrn_reflns_limit_k_max 22
_diffrn_reflns_limit_k_min -31
_diffrn_reflns_limit_l_max 24
_diffrn_reflns_limit_l_min -24
_diffrn_reflns_number 31299
_diffrn_reflns_point_group_measured_fraction_full 0.714
_diffrn_reflns_point_group_measured_fraction_max 0.679
_diffrn_reflns_theta_full 25.242
_diffrn_reflns_theta_max 27.492
_diffrn_reflns_theta_min 1.670
_exptl_absorpt_coefficient_mu 1.241
_exptl_absorpt_correction_T_max 0.7456
_exptl_absorpt_correction_T_min 0.6473
_exptl_absorpt_correction_type multi-scan
_exptl_absorpt_process_details
;
 SADABS 2016/2: Krause, L., Herbst-Irmer, R., Sheldrick G.M. & Stalke D.,
 J. Appl. Cryst. 48 (2015) 3-10
;
_exptl_crystal_colour colorless
_exptl_crystal_density_diffrn 1.632
_exptl_crystal_description plate
_exptl_crystal_F_000 2720
_exptl_crystal_size_max 0.502
_exptl_crystal_size_mid 0.211
_exptl_crystal_size_min 0.134
_refine_diff_density_max 0.811
_refine_diff_density_min -0.710
_refine_diff_density_rms 0.082
_refine_ls_abs_structure_details
;
 Flack x determined using 3741 quotients [(I+)-(I-)]/[(I+)+(I-)]
 (Parsons, Flack and Wagner, Acta Cryst. B69 (2013) 249-259).
;
_refine_ls_abs_structure_Flack 0.000(6)
_refine_ls_extinction_method none
_refine_ls_goodness_of_fit_ref 1.029
_refine_ls_hydrogen_treatment constr
_refine_ls_matrix_type full
_refine_ls_number_parameters 1529
_refine_ls_number_reflns 17398
_refine_ls_number_restraints 160
_refine_ls_restrained_S_all 1.029
_refine_ls_R_factor_all 0.0426
_refine_ls_R_factor_gt 0.0354
_refine_ls_shift/su_max 0.002
_refine_ls_shift/su_mean 0.000
_refine_ls_structure_factor_coef Fsqd
_refine_ls_weighting_details 'w=1/[\s^2^(Fo^2^)+(0.0255P)^2^+0.5817P] where P=(Fo^2^+2Fc^2^)/3'
_refine_ls_weighting_scheme calc
_refine_ls_wR_factor_gt 0.0720
_refine_ls_wR_factor_ref 0.0752
_reflns_Friedel_coverage 0.360
_reflns_Friedel_fraction_full 0.414
_reflns_Friedel_fraction_max 0.368
_reflns_number_gt 15622
_reflns_number_total 17398
_reflns_threshold_expression 'I > 2\s(I)'
_cod_data_source_file jz1c01885_si_003.cif
_cod_data_source_block PhEuCF3_0m_a
_cod_original_sg_symbol_H-M 'P 21'
_cod_database_code 8000515
_shelx_shelxl_version_number 2016/6
_shelx_space_group_comment
;
The symmetry employed for this shelxl refinement is uniquely defined
by the following loop, which should always be used as a source of
symmetry information in preference to the above space-group names.
They are only intended as comments.
;
_shelx_estimated_absorpt_t_min 0.575
_shelx_estimated_absorpt_t_max 0.851

loop_
_space_group_symop_operation_xyz
'x, y, z'
'-x, y+1/2, -z'

loop_
_atom_site_label
_atom_site_type_symbol
_atom_site_fract_x
_atom_site_fract_y
_atom_site_fract_z
_atom_site_U_iso_or_equiv
_atom_site_adp_type
_atom_site_occupancy
_atom_site_site_symmetry_order
_atom_site_calc_flag
_atom_site_refinement_flags_posn
_atom_site_refinement_flags_adp
_atom_site_refinement_flags_occupancy
_atom_site_disorder_assembly
_atom_site_disorder_group
F9 F 0.6201(9) 0.7080(3) 0.1303(5) 0.0727(17) Uani 0.538(3) 1 d D U P A 1
F8 F 0.7624(8) 0.7522(3) 0.1943(5) 0.0727(17) Uani 0.538(3) 1 d D U P A 1
F7 F 0.7732(8) 0.6899(3) 0.1156(5) 0.0727(17) Uani 0.538(3) 1 d D U P A 1
C35 C 0.6625(18) 0.7139(7) 0.1853(9) 0.061(5) Uani 0.538(3) 1 d . U P A 1
F17 F 1.2128(7) 0.3300(4) 0.6384(5) 0.0743(15) Uani 0.538(3) 1 d D U P A 1
F16 F 1.1337(7) 0.3888(4) 0.6894(6) 0.0743(15) Uani 0.538(3) 1 d D U P A 1
F18 F 1.0693(8) 0.3071(4) 0.6664(7) 0.0743(15) Uani 0.538(3) 1 d D U P A 1
F12 F 1.0982(7) 0.6636(3) 0.6961(4) 0.0490(9) Uani 0.538(3) 1 d D U P A 1
F11 F 1.1943(8) 0.7181(4) 0.6503(5) 0.0490(9) Uani 0.538(3) 1 d D U P A 1
F10 F 1.0485(7) 0.7479(4) 0.6674(4) 0.0490(9) Uani 0.538(3) 1 d D U P A 1
C8 C 0.3014(11) 0.5514(6) 0.1275(7) 0.0366(8) Uani 0.538(3) 1 d . U P A 1
C16 C 1.0183(10) 0.5000(6) 0.1659(7) 0.0366(8) Uani 0.538(3) 1 d . U P A 1
O1 O 0.3544(7) 0.5346(4) 0.0739(5) 0.0366(8) Uani 0.538(3) 1 d . U P A 1
O2 O 0.9129(7) 0.4955(4) 0.1032(5) 0.0366(8) Uani 0.538(3) 1 d . U P A 1
C11 C 0.5064(10) 0.5049(6) -0.0031(6) 0.0366(8) Uani 0.538(3) 1 d . U P A 1
C12 C 0.5893(12) 0.4917(5) -0.0348(7) 0.0366(8) Uani 0.538(3) 1 d . U P A 1
C13 C 0.6987(11) 0.4931(6) 0.0075(7) 0.0366(8) Uani 0.538(3) 1 d . U P A 1
F8A F 0.5524(10) 0.7113(4) 0.1649(6) 0.0727(17) Uani 0.462(3) 1 d D . P A 2
F9A F 0.6879(11) 0.7146(4) 0.1234(6) 0.0727(17) Uani 0.462(3) 1 d D . P A 2
F7A F 0.6855(10) 0.7645(4) 0.2166(5) 0.0727(17) Uani 0.462(3) 1 d D . P A 2
C35A C 0.729(2) 0.7016(8) 0.1683(11) 0.061(5) Uani 0.462(3) 1 d . . P A 2
F16A F 1.2233(9) 0.3658(5) 0.6524(6) 0.0743(15) Uani 0.462(3) 1 d D . P A 2
F18A F 1.0859(9) 0.3875(5) 0.6903(7) 0.0743(15) Uani 0.462(3) 1 d D . P A 2
F17A F 1.1097(9) 0.3046(5) 0.6634(8) 0.0743(15) Uani 0.462(3) 1 d D . P A 2
F11A F 1.1698(8) 0.6550(3) 0.6846(4) 0.0490(9) Uani 0.462(3) 1 d D . P A 2
F10A F 1.1931(9) 0.7291(5) 0.6321(6) 0.0490(9) Uani 0.462(3) 1 d D . P A 2
F12A F 1.0699(9) 0.7295(4) 0.6851(5) 0.0490(9) Uani 0.462(3) 1 d D . P A 2
C8A C 0.3109(13) 0.5379(6) 0.0955(9) 0.0366(8) Uani 0.462(3) 1 d . . P A 2
O1A O 0.3789(8) 0.5192(4) 0.0492(5) 0.0366(8) Uani 0.462(3) 1 d . . P A 2
O2A O 0.9512(9) 0.4815(5) 0.1288(6) 0.0366(8) Uani 0.462(3) 1 d . . P A 2
C13A C 0.7476(13) 0.4800(7) 0.0155(8) 0.0366(8) Uani 0.462(3) 1 d . . P A 2
C12A C 0.6408(14) 0.4768(7) -0.0329(8) 0.0366(8) Uani 0.462(3) 1 d . . P A 2
C11A C 0.5481(13) 0.4912(6) -0.0120(8) 0.0366(8) Uani 0.462(3) 1 d . . P A 2
C16A C 1.0374(12) 0.4793(7) 0.1948(8) 0.0366(8) Uani 0.462(3) 1 d . . P A 2
F3 F 0.4656(7) 0.6701(3) 0.3354(6) 0.151(4) Uani 1 1 d . . . . .
F2 F 0.4724(5) 0.6397(2) 0.4383(5) 0.115(3) Uani 1 1 d . U . . .
F1 F 0.6163(5) 0.6715(2) 0.4192(5) 0.134(3) Uani 1 1 d . U . . .
Eu1 Eu 0.74464(2) 0.50394(2) 0.77270(2) 0.02107(7) Uani 1 1 d . . . . .
Eu2 Eu 0.69580(2) 0.52614(2) 0.25729(2) 0.02157(7) Uani 1 1 d . . . . .
O4 O 0.6161(3) 0.47688(16) 0.3382(2) 0.0274(9) Uani 1 1 d . . . . .
F26 F 1.2068(3) 0.51385(17) 0.8537(2) 0.0462(10) Uani 1 1 d . . . . .
F13 F 0.5744(4) 0.33866(17) 0.1459(3) 0.0591(12) Uani 1 1 d . . . . .
F35 F 0.2440(3) 0.30181(16) 0.9616(2) 0.0408(9) Uani 1 1 d . . . . .
F31 F 0.4227(3) 0.55855(17) 0.5646(2) 0.0424(9) Uani 1 1 d . . . . .
O9 O 0.8148(3) 0.65327(16) 0.6384(2) 0.0298(9) Uani 1 1 d . . . . .
O6 O 0.8262(4) 0.58151(18) 0.3446(2) 0.0259(10) Uani 1 1 d . . . . .
F33 F 0.3112(3) 0.49412(17) 0.5701(2) 0.0495(10) Uani 1 1 d . . . . .
F34 F 0.4074(3) 0.27566(15) 1.0198(2) 0.0409(9) Uani 1 1 d . . . . .
O14 O 0.8475(3) 0.44312(17) 0.8657(2) 0.0287(10) Uani 1 1 d . . . . .
O12 O 0.6412(3) 0.55863(17) 0.8337(2) 0.0233(9) Uani 1 1 d . . . . .
F36 F 0.3497(3) 0.35491(16) 1.0432(2) 0.0420(9) Uani 1 1 d . . . . .
O16 O 0.6118(3) 0.44276(16) 0.7983(2) 0.0268(9) Uani 1 1 d . . . . .
F24 F 0.1786(3) 0.6767(2) 0.8822(3) 0.0602(12) Uani 1 1 d . . . . .
O11 O 0.8650(3) 0.55700(17) 0.8739(2) 0.0272(9) Uani 1 1 d . . . . .
F32 F 0.3273(3) 0.56612(17) 0.6390(2) 0.0493(10) Uani 1 1 d . . . . .
O7 O 0.6706(3) 0.43359(17) 0.2095(2) 0.0268(9) Uani 1 1 d . . . . .
O13 O 0.9264(3) 0.50093(18) 0.76530(19) 0.0247(8) Uani 1 1 d . . . . .
F23 F 0.2453(3) 0.65424(19) 0.9965(3) 0.0636(14) Uani 1 1 d . . . . .
F14 F 0.7230(4) 0.29334(16) 0.1884(2) 0.0528(11) Uani 1 1 d . . . . .
O15 O 0.5691(3) 0.51840(17) 0.6794(2) 0.0273(9) Uani 1 1 d . . . . .
O8 O 0.8309(3) 0.46623(17) 0.3400(2) 0.0264(10) Uani 1 1 d . . . . .
F25 F 1.1294(3) 0.5008(2) 0.7387(2) 0.0568(11) Uani 1 1 d . . . . .
F27 F 1.0960(3) 0.57405(16) 0.7901(3) 0.0537(12) Uani 1 1 d . . . . .
F15 F 0.7103(5) 0.35858(19) 0.1088(2) 0.0708(16) Uani 1 1 d . . . . .
O5 O 0.6982(4) 0.61454(19) 0.2020(3) 0.0456(14) Uani 1 1 d . . . . .
N4 N 0.7638(4) 0.60115(19) 0.7205(3) 0.0202(10) Uani 1 1 d . . . . .
F29 F 1.1304(4) 0.2814(2) 1.1863(3) 0.0664(14) Uani 1 1 d . . . . .
F22 F 0.2808(4) 0.73304(17) 0.9584(3) 0.0568(12) Uani 1 1 d . . . . .
O10 O 0.7215(4) 0.36571(18) 0.5912(3) 0.0475(13) Uani 1 1 d . . . . .
N6 N 0.7348(4) 0.4094(2) 0.6984(3) 0.0323(13) Uani 1 1 d . . . . .
O3 O 0.6001(4) 0.58847(17) 0.3140(3) 0.0405(12) Uani 1 1 d . . . . .
F28 F 1.0320(5) 0.3352(2) 1.2228(3) 0.0794(16) Uani 1 1 d . . . . .
F20 F 0.9532(3) 0.6282(3) 1.0404(3) 0.0787(17) Uani 1 1 d . . . . .
C95 C 0.9733(5) 0.4023(2) 0.9696(4) 0.0256(14) Uani 1 1 d . . . . .
C29 C 0.5502(5) 0.3840(3) 0.3937(3) 0.0287(14) Uani 1 1 d . . . . .
H29 H 0.591902 0.380975 0.360187 0.034 Uiso 1 1 calc R U . . .
C107 C 0.3573(5) 0.4094(2) 0.8287(3) 0.0258(13) Uani 1 1 d . . . . .
H107 H 0.309213 0.433224 0.793456 0.031 Uiso 1 1 calc R U . . .
C106 C 0.4633(4) 0.4027(2) 0.8274(3) 0.0201(12) Uani 1 1 d . . . . .
N2 N 0.6560(5) 0.5157(2) 0.1129(3) 0.0484(17) Uani 1 1 d . . . . .
F19 F 1.0387(4) 0.5730(2) 0.9921(3) 0.098(2) Uani 1 1 d . . . . .
F30 F 0.9606(4) 0.2653(2) 1.1614(3) 0.102(2) Uani 1 1 d . . . . .
N5 N 0.7622(3) 0.5083(2) 0.6377(2) 0.0222(10) Uani 1 1 d . . . . .
C28 C 0.5283(6) 0.4358(3) 0.4163(4) 0.0360(16) Uani 1 1 d . . . . .
C108 C 0.5302(5) 0.3656(3) 0.8764(3) 0.0289(14) Uani 1 1 d . . . . .
H108 H 0.602359 0.358930 0.874473 0.035 Uiso 1 1 calc R U . . .
C66 C 0.7846(5) 0.5567(2) 0.6111(3) 0.0224(12) Uani 1 1 d . . . . .
F5 F 0.3981(5) 0.2925(2) 0.5583(3) 0.0873(18) Uani 1 1 d . . . . .
C46 C 0.6822(6) 0.3437(3) 0.1681(4) 0.0369(17) Uani 1 1 d . . . . .
N1 N 0.4934(4) 0.5276(3) 0.1747(3) 0.0459(15) Uani 1 1 d . . . . .
C65 C 0.7868(4) 0.6045(2) 0.6608(3) 0.0233(12) Uani 1 1 d . . . . .
C89 C 0.3665(5) 0.6554(3) 0.9260(4) 0.0273(14) Uani 1 1 d . . . . .
C98 C 0.9099(5) 0.3383(3) 1.0440(4) 0.0448(19) Uani 1 1 d . . . . .
H98 H 0.852078 0.316881 1.051564 0.054 Uiso 1 1 calc R U . . .
C84 C 0.5548(4) 0.6140(3) 0.9019(3) 0.0253(13) Uani 1 1 d . . . . .
C88 C 0.4646(5) 0.6573(3) 0.9813(4) 0.0315(14) Uani 1 1 d . . . . .
H88 H 0.467820 0.672450 1.028195 0.038 Uiso 1 1 calc R U . . .
C82 C 0.7587(5) 0.6084(3) 0.9326(3) 0.0287(13) Uani 1 1 d . . . . .
H82 H 0.762952 0.633518 0.971989 0.034 Uiso 1 1 calc R U . . .
C61 C 0.5686(5) 0.6695(3) 0.6823(4) 0.0320(14) Uani 1 1 d . . . . .
H61 H 0.577263 0.646033 0.644279 0.038 Uiso 1 1 calc R U . . .
C85 C 0.4562(5) 0.6111(3) 0.8470(3) 0.0289(14) Uani 1 1 d . . . . .
H85 H 0.452925 0.594248 0.801100 0.035 Uiso 1 1 calc R U . . .
C43 C 0.9427(6) 0.7140(3) 0.5338(4) 0.0338(15) Uani 1 1 d . . . . .
H43 H 0.923613 0.745732 0.556892 0.041 Uiso 1 1 calc R U . . .
C51 C 1.0019(6) 0.4315(3) 0.4615(4) 0.0432(18) Uani 1 1 d . . . . .
H51 H 1.013424 0.465997 0.440766 0.052 Uiso 1 1 calc R U . . .
C62 C 0.6564(5) 0.6807(2) 0.7434(3) 0.0237(12) Uani 1 1 d . . . . .
C27 C 0.5621(5) 0.4854(2) 0.3825(4) 0.0318(15) Uani 1 1 d . . . . .
C67 C 0.8060(5) 0.5617(3) 0.5444(3) 0.0302(14) Uani 1 1 d . . . . .
H67 H 0.821329 0.596771 0.527072 0.036 Uiso 1 1 calc R U . . .
C39 C 0.9066(5) 0.6521(3) 0.4303(3) 0.0246(13) Uani 1 1 d . . . . .
C96 C 0.8910(5) 0.3708(3) 0.9819(4) 0.0430(18) Uani 1 1 d . . . . .
H96 H 0.819854 0.371515 0.946820 0.052 Uiso 1 1 calc R U . . .
C38 C 0.8377(5) 0.6330(3) 0.3546(3) 0.0292(15) Uani 1 1 d . . . . .
F21 F 0.9977(4) 0.6536(3) 0.9491(4) 0.107(2) Uani 1 1 d . . . . .
C41 C 0.8816(5) 0.6991(2) 0.4629(3) 0.0295(14) Uani 1 1 d . . . . .
H41 H 0.821551 0.721535 0.436206 0.035 Uiso 1 1 calc R U . . .
C50 C 0.9190(5) 0.3968(3) 0.4213(4) 0.0312(15) Uani 1 1 d . . . . .
C60 C 0.6426(5) 0.7138(2) 0.7998(3) 0.0299(14) Uani 1 1 d . . . . .
H60 H 0.702667 0.720798 0.842915 0.036 Uiso 1 1 calc R U . . .
C103 C 0.4740(4) 0.5017(3) 0.6732(3) 0.0232(11) Uani 1 1 d . . . . .
C111 C 0.3882(5) 0.3460(2) 0.9304(3) 0.0231(13) Uani 1 1 d . . . . .
C47 C 0.7188(5) 0.3883(3) 0.2281(3) 0.0286(15) Uani 1 1 d . . . . .
C93 C 1.0331(5) 0.4615(2) 0.8800(3) 0.0271(13) Uani 1 1 d . . . . .
H93 H 1.106198 0.456674 0.911287 0.033 Uiso 1 1 calc R U . . .
C69 C 0.7817(6) 0.4642(3) 0.5306(4) 0.0402(17) Uani 1 1 d . . . . .
H69 H 0.779708 0.431061 0.503243 0.048 Uiso 1 1 calc R U . . .
C83 C 0.6553(5) 0.5924(2) 0.8864(3) 0.0255(13) Uani 1 1 d . . . . .
C57 C 0.4536(5) 0.7264(3) 0.7315(4) 0.0364(15) Uani 1 1 d . . . . .
H57 H 0.384164 0.742382 0.727224 0.044 Uiso 1 1 calc R U . . .
C63 C 0.7689(5) 0.6585(2) 0.7497(4) 0.0256(13) Uani 1 1 d . . . . .
H63 H 0.815930 0.659363 0.802647 0.031 Uiso 1 1 calc R U . . .
C71 C 0.7393(5) 0.4114(3) 0.6326(4) 0.0326(15) Uani 1 1 d . . . . .
C86 C 0.5589(5) 0.6373(3) 0.9697(4) 0.0363(16) Uani 1 1 d . . . . .
H86 H 0.626777 0.639459 1.008149 0.044 Uiso 1 1 calc R U . . .
C104 C 0.4391(5) 0.4634(2) 0.7156(3) 0.0280(13) Uani 1 1 d . . . . .
H104 H 0.363310 0.454542 0.701696 0.034 Uiso 1 1 calc R U . . .
C30 C 0.4702(8) 0.4384(4) 0.4680(5) 0.071(3) Uani 1 1 d . . . . .
H30 H 0.456002 0.473485 0.485928 0.086 Uiso 1 1 calc R U . . .
C92 C 1.0147(4) 0.4919(2) 0.8149(3) 0.0234(13) Uani 1 1 d . . . . .
C45 C 1.1024(7) 0.6982(3) 0.6448(4) 0.050(2) Uani 1 1 d . . . . .
C81 C 0.8534(5) 0.5893(2) 0.9228(3) 0.0271(13) Uani 1 1 d . . . . .
C49 C 0.8452(5) 0.4150(3) 0.3477(4) 0.0264(14) Uani 1 1 d . . . . .
C87 C 0.3611(5) 0.6322(2) 0.8570(4) 0.0301(14) Uani 1 1 d . . . . .
H87 H 0.293693 0.631056 0.817943 0.036 Uiso 1 1 calc R U . . .
C26 C 0.5348(6) 0.5393(3) 0.4000(4) 0.0435(19) Uani 1 1 d . . . . .
H26 H 0.500104 0.543716 0.437310 0.052 Uiso 1 1 calc R U . . .
C105 C 0.5097(5) 0.4373(2) 0.7777(3) 0.0248(12) Uani 1 1 d . . . . .
C101 C 1.0327(6) 0.3032(3) 1.1634(4) 0.047(2) Uani 1 1 d . . . . .
C68 C 0.8045(5) 0.5143(2) 0.5037(3) 0.0378(16) Uani 1 1 d . . . . .
H68 H 0.818960 0.516101 0.457533 0.045 Uiso 1 1 calc R U . . .
C59 C 0.4663(5) 0.6929(3) 0.6762(4) 0.0361(15) Uani 1 1 d . . . . .
H59 H 0.405451 0.685578 0.633674 0.043 Uiso 1 1 calc R U . . .
C100 C 1.0129(5) 0.3369(2) 1.0953(3) 0.0284(13) Uani 1 1 d . . . . .
F4 F 0.3053(6) 0.2801(3) 0.4483(4) 0.143(3) Uani 1 1 d . . . . .
C110 C 0.4934(5) 0.3377(2) 0.9287(3) 0.0297(14) Uani 1 1 d . . . . .
H110 H 0.540908 0.313119 0.962972 0.036 Uiso 1 1 calc R U . . .
C18 C 1.0417(5) 0.5612(3) 0.2797(4) 0.0414(17) Uani 1 1 d . . . . .
C44 C 1.0319(6) 0.6819(3) 0.5707(4) 0.0347(17) Uani 1 1 d . . . . .
C112 C 0.3487(5) 0.3191(3) 0.9883(3) 0.0303(14) Uani 1 1 d . . . . .
C42 C 1.0565(6) 0.6339(3) 0.5389(4) 0.0406(18) Uani 1 1 d . . . . .
H42 H 1.116715 0.611437 0.565312 0.049 Uiso 1 1 calc R U . . .
C72 C 0.6941(7) 0.3230(3) 0.6363(4) 0.059(2) Uani 1 1 d . . . . .
H72A H 0.742500 0.290409 0.640557 0.071 Uiso 1 1 calc R U . . .
H72B H 0.616946 0.311081 0.614650 0.071 Uiso 1 1 calc R U . . .
C97 C 1.0759(5) 0.3996(3) 1.0202(4) 0.0312(14) Uani 1 1 d . . . . .
H97 H 1.134130 0.420171 1.011687 0.037 Uiso 1 1 calc R U . . .
C10 C 0.5535(7) 0.5127(3) 0.0679(4) 0.067(3) Uani 1 1 d . . . . .
C91 C 1.1133(5) 0.5200(3) 0.8000(3) 0.0306(14) Uani 1 1 d . . . . .
C109 C 0.3197(5) 0.3824(2) 0.8799(3) 0.0260(13) Uani 1 1 d . . . . .
H109 H 0.246941 0.388496 0.880937 0.031 Uiso 1 1 calc R U . . .
C58 C 0.5407(5) 0.7368(3) 0.7926(4) 0.0347(15) Uani 1 1 d . . . . .
H58 H 0.531473 0.759957 0.830712 0.042 Uiso 1 1 calc R U . . .
C40 C 0.9930(5) 0.6190(3) 0.4687(4) 0.0342(16) Uani 1 1 d . . . . .
H40 H 1.008761 0.585886 0.446773 0.041 Uiso 1 1 calc R U . . .
C52 C 0.9017(6) 0.3472(3) 0.4528(4) 0.0400(18) Uani 1 1 d . . . . .
H52 H 0.845663 0.322793 0.425470 0.048 Uiso 1 1 calc R U . . .
C90 C 0.2669(5) 0.6794(3) 0.9395(4) 0.0389(16) Uani 1 1 d . . . . .
C4 C 0.3902(6) 0.4272(3) 0.2015(4) 0.051(2) Uani 1 1 d . . . . .
H4 H 0.432315 0.425511 0.168135 0.061 Uiso 1 1 calc R U . . .
C77 C 0.9937(7) 0.3051(3) 0.8302(5) 0.059(2) Uani 1 1 d . . . . .
H77 H 1.067910 0.312471 0.833543 0.071 Uiso 1 1 calc R U . . .
C102 C 0.3833(5) 0.5302(3) 0.6111(3) 0.0298(13) Uani 1 1 d . . . . .
C73 C 0.7120(6) 0.3505(3) 0.7128(4) 0.0430(18) Uani 1 1 d . . . . .
H73 H 0.642494 0.348614 0.726245 0.052 Uiso 1 1 calc R U . . .
C70 C 0.7621(5) 0.4633(2) 0.5977(3) 0.0293(14) Uani 1 1 d . . . . .
F6 F 0.4590(7) 0.2446(2) 0.4866(4) 0.122(3) Uani 1 1 d . . . . .
C33 C 0.4521(6) 0.3403(3) 0.4676(4) 0.0420(17) Uani 1 1 d . . . . .
C99 C 1.0962(5) 0.3677(3) 1.0832(4) 0.0360(16) Uani 1 1 d . . . . .
H99 H 1.167420 0.367009 1.118280 0.043 Uiso 1 1 calc R U . . .
C31 C 0.5126(6) 0.3361(3) 0.4188(3) 0.0365(16) Uani 1 1 d . . . . .
H31 H 0.528528 0.300750 0.402473 0.044 Uiso 1 1 calc R U . . .
C53 C 1.0686(6) 0.4167(3) 0.5317(4) 0.050(2) Uani 1 1 d . . . . .
H53 H 1.127456 0.440037 0.557998 0.060 Uiso 1 1 calc R U . . .
C5 C 0.2974(6) 0.4800(4) 0.2701(7) 0.092(4) Uani 1 1 d . . . . .
H5 H 0.275784 0.514820 0.284313 0.110 Uiso 1 1 calc R U . . .
C55 C 1.0485(7) 0.3684(3) 0.5622(4) 0.047(2) Uani 1 1 d . . . . .
C48 C 0.7979(5) 0.3743(3) 0.2934(4) 0.0293(14) Uani 1 1 d . . . . .
H48 H 0.821070 0.336864 0.302068 0.035 Uiso 1 1 calc R U . . .
C6 C 0.3594(5) 0.4779(3) 0.2226(5) 0.055(2) Uani 1 1 d . . . . .
C74 C 0.8030(6) 0.3227(3) 0.7728(4) 0.0424(18) Uani 1 1 d . . . . .
C14 C 0.7377(7) 0.5029(3) 0.0852(3) 0.057(2) Uani 1 1 d . . . . .
C94 C 0.9468(5) 0.4377(2) 0.9008(3) 0.0240(12) Uani 1 1 d . . . . .
C64 C 0.8260(5) 0.6902(3) 0.7009(4) 0.0326(14) Uani 1 1 d . . . . .
H64A H 0.789371 0.726113 0.684333 0.039 Uiso 1 1 calc R U . . .
H64B H 0.904157 0.697008 0.728250 0.039 Uiso 1 1 calc R U . . .
C25 C 0.5565(6) 0.5849(3) 0.3650(5) 0.050(2) Uani 1 1 d . . . . .
C37 C 0.7920(7) 0.6735(3) 0.3015(4) 0.051(2) Uani 1 1 d . . . . .
H37 H 0.804613 0.711401 0.315032 0.061 Uiso 1 1 calc R U . . .
C2 C 0.3597(7) 0.3789(3) 0.2291(4) 0.051(2) Uani 1 1 d . . . . .
H2 H 0.382659 0.344130 0.215487 0.061 Uiso 1 1 calc R U . . .
C7 C 0.3860(5) 0.5321(4) 0.1897(5) 0.065(3) Uani 1 1 d . . . . .
H7 H 0.395719 0.560924 0.229121 0.078 Uiso 1 1 calc R U . A 1
C17 C 0.9837(5) 0.5100(3) 0.2431(5) 0.052(2) Uani 1 1 d . . . . .
H17 H 1.000974 0.477126 0.276771 0.062 Uiso 1 1 calc R U . A 1
C15 C 0.8449(6) 0.5042(4) 0.1392(4) 0.056(2) Uani 1 1 d . . . . .
C75 C 0.9112(6) 0.3334(3) 0.7803(4) 0.0431(18) Uani 1 1 d . . . . .
H75 H 0.929014 0.361131 0.750268 0.052 Uiso 1 1 calc R U . . .
N3 N 0.8651(4) 0.5170(2) 0.2076(3) 0.0393(14) Uani 1 1 d . . . . .
C80 C 0.9613(5) 0.6094(3) 0.9771(4) 0.0396(17) Uani 1 1 d . . . . .
C56 C 1.1162(8) 0.3524(4) 0.6388(5) 0.071(3) Uani 1 1 d . . . . .
C1 C 0.2970(6) 0.3805(3) 0.2754(5) 0.063(3) Uani 1 1 d . . . . .
H1 H 0.274538 0.346939 0.292441 0.076 Uiso 1 1 calc R U . . .
C9 C 0.4726(6) 0.5232(3) 0.1048(5) 0.067(3) Uani 1 1 d . . . . .
C54 C 0.9650(6) 0.3327(3) 0.5236(4) 0.0421(18) Uani 1 1 d . . . . .
H54 H 0.951850 0.299082 0.545534 0.051 Uiso 1 1 calc R U . . .
C36 C 0.7297(7) 0.6608(3) 0.2310(4) 0.063(3) Uani 1 1 d . . . . .
C76 C 0.7787(8) 0.2827(3) 0.8173(5) 0.060(2) Uani 1 1 d . . . . .
H76 H 0.704434 0.274366 0.812765 0.072 Uiso 1 1 calc R U . . .
C21 C 1.0822(9) 0.6583(4) 0.2847(7) 0.091(3) Uani 1 1 d . . . . .
H21 H 1.066295 0.694524 0.264778 0.109 Uiso 1 1 calc R U . . .
C23 C 1.1644(8) 0.6501(5) 0.3474(7) 0.080(3) Uani 1 1 d . . . . .
H23 H 1.207093 0.680985 0.370875 0.096 Uiso 1 1 calc R U . . .
C24 C 0.5247(9) 0.6419(4) 0.3884(8) 0.091(5) Uani 1 1 d . . . . .
C19 C 1.0179(7) 0.6118(4) 0.2477(6) 0.072(3) Uani 1 1 d . . . . .
H19 H 0.960717 0.616427 0.202355 0.087 Uiso 1 1 calc R U . . .
C20 C 1.1247(6) 0.5566(4) 0.3458(5) 0.056(2) Uani 1 1 d . . . . .
H20 H 1.138407 0.521738 0.370086 0.068 Uiso 1 1 calc R U . . .
C34 C 0.4038(9) 0.2901(3) 0.4910(5) 0.063(2) Uani 1 1 d . . . . .
C22 C 1.1879(7) 0.6012(5) 0.3773(6) 0.071(3) Uani 1 1 d . . . . .
H22 H 1.248575 0.596540 0.420799 0.085 Uiso 1 1 calc R U . . .
C79 C 0.9701(9) 0.2665(4) 0.8749(5) 0.070(3) Uani 1 1 d . . . . .
H79 H 1.028067 0.247590 0.910238 0.084 Uiso 1 1 calc R U . . .
C32 C 0.4331(9) 0.3908(4) 0.4935(6) 0.073(3) Uani 1 1 d . . . . .
H32 H 0.394636 0.393286 0.528992 0.088 Uiso 1 1 calc R U . . .
C3 C 0.2657(7) 0.4308(4) 0.2980(7) 0.089(4) Uani 1 1 d . . . . .
H3 H 0.223788 0.432115 0.331482 0.107 Uiso 1 1 calc R U . . .
C78 C 0.8642(10) 0.2544(3) 0.8696(5) 0.078(3) Uani 1 1 d . . . . .
H78 H 0.848065 0.227115 0.900844 0.094 Uiso 1 1 calc R U . . .

loop_
_atom_site_aniso_label
_atom_site_aniso_U_11
_atom_site_aniso_U_22
_atom_site_aniso_U_33
_atom_site_aniso_U_23
_atom_site_aniso_U_13
_atom_site_aniso_U_12
F9 0.113(5) 0.041(2) 0.037(2) 0.0176(18) -0.016(3) -0.022(3)
F8 0.113(5) 0.041(2) 0.037(2) 0.0176(18) -0.016(3) -0.022(3)
F7 0.113(5) 0.041(2) 0.037(2) 0.0176(18) -0.016(3) -0.022(3)
C35 0.115(17) 0.027(7) 0.024(7) -0.003(5) -0.002(8) -0.026(9)
F17 0.069(4) 0.076(3) 0.052(2) -0.0022(19) -0.020(3) 0.034(3)
F16 0.069(4) 0.076(3) 0.052(2) -0.0022(19) -0.020(3) 0.034(3)
F18 0.069(4) 0.076(3) 0.052(2) -0.0022(19) -0.020(3) 0.034(3)
F12 0.060(2) 0.059(3) 0.014(2) 0.0086(16) -0.0088(18) -0.0124(19)
F11 0.060(2) 0.059(3) 0.014(2) 0.0086(16) -0.0088(18) -0.0124(19)
F10 0.060(2) 0.059(3) 0.014(2) 0.0086(16) -0.0088(18) -0.0124(19)
C8 0.044(2) 0.047(2) 0.020(2) 0.0022(14) 0.0108(15) -0.0055(18)
C16 0.044(2) 0.047(2) 0.020(2) 0.0022(14) 0.0108(15) -0.0055(18)
O1 0.044(2) 0.047(2) 0.020(2) 0.0022(14) 0.0108(15) -0.0055(18)
O2 0.044(2) 0.047(2) 0.020(2) 0.0022(14) 0.0108(15) -0.0055(18)
C11 0.044(2) 0.047(2) 0.020(2) 0.0022(14) 0.0108(15) -0.0055(18)
C12 0.044(2) 0.047(2) 0.020(2) 0.0022(14) 0.0108(15) -0.0055(18)
C13 0.044(2) 0.047(2) 0.020(2) 0.0022(14) 0.0108(15) -0.0055(18)
F8A 0.113(5) 0.041(2) 0.037(2) 0.0176(18) -0.016(3) -0.022(3)
F9A 0.113(5) 0.041(2) 0.037(2) 0.0176(18) -0.016(3) -0.022(3)
F7A 0.113(5) 0.041(2) 0.037(2) 0.0176(18) -0.016(3) -0.022(3)
C35A 0.115(17) 0.027(7) 0.024(7) -0.003(5) -0.002(8) -0.026(9)
F16A 0.069(4) 0.076(3) 0.052(2) -0.0022(19) -0.020(3) 0.034(3)
F18A 0.069(4) 0.076(3) 0.052(2) -0.0022(19) -0.020(3) 0.034(3)
F17A 0.069(4) 0.076(3) 0.052(2) -0.0022(19) -0.020(3) 0.034(3)
F11A 0.060(2) 0.059(3) 0.014(2) 0.0086(16) -0.0088(18) -0.0124(19)
F10A 0.060(2) 0.059(3) 0.014(2) 0.0086(16) -0.0088(18) -0.0124(19)
F12A 0.060(2) 0.059(3) 0.014(2) 0.0086(16) -0.0088(18) -0.0124(19)
C8A 0.044(2) 0.047(2) 0.020(2) 0.0022(14) 0.0108(15) -0.0055(18)
O1A 0.044(2) 0.047(2) 0.020(2) 0.0022(14) 0.0108(15) -0.0055(18)
O2A 0.044(2) 0.047(2) 0.020(2) 0.0022(14) 0.0108(15) -0.0055(18)
C13A 0.044(2) 0.047(2) 0.020(2) 0.0022(14) 0.0108(15) -0.0055(18)
C12A 0.044(2) 0.047(2) 0.020(2) 0.0022(14) 0.0108(15) -0.0055(18)
C11A 0.044(2) 0.047(2) 0.020(2) 0.0022(14) 0.0108(15) -0.0055(18)
C16A 0.044(2) 0.047(2) 0.020(2) 0.0022(14) 0.0108(15) -0.0055(18)
F3 0.191(9) 0.062(4) 0.233(11) 0.030(5) 0.115(8) 0.080(5)
F2 0.115(5) 0.053(3) 0.231(8) -0.066(4) 0.133(6) -0.031(3)
F1 0.111(5) 0.058(3) 0.282(10) -0.094(5) 0.135(6) -0.048(4)
Eu1 0.01703(13) 0.02482(13) 0.02037(14) 0.00401(12) 0.00430(11) 0.00059(11)
Eu2 0.02325(14) 0.02399(14) 0.01585(13) 0.00281(12) 0.00360(11) -0.00508(12)
O4 0.037(2) 0.024(2) 0.027(2) -0.0002(17) 0.017(2) 0.0002(17)
F26 0.0208(16) 0.063(3) 0.052(2) 0.017(2) 0.0072(16) -0.0041(17)
F13 0.055(3) 0.049(3) 0.059(3) -0.014(2) -0.002(2) -0.027(2)
F35 0.034(2) 0.055(2) 0.033(2) 0.0022(18) 0.0091(18) -0.0172(17)
F31 0.035(2) 0.061(3) 0.027(2) 0.0179(18) 0.0027(17) -0.0008(18)
O9 0.043(3) 0.022(2) 0.030(2) 0.0003(17) 0.020(2) -0.0031(18)
O6 0.033(3) 0.027(3) 0.016(2) -0.0020(17) 0.0060(19) -0.0004(18)
F33 0.0345(19) 0.061(3) 0.033(2) 0.0077(19) -0.0186(16) -0.0115(18)
F34 0.049(2) 0.039(2) 0.035(2) 0.0104(17) 0.0127(19) 0.0044(17)
O14 0.019(2) 0.036(2) 0.028(2) 0.0102(19) 0.0032(19) 0.0020(17)
O12 0.0148(19) 0.038(2) 0.016(2) 0.0028(17) 0.0031(16) 0.0026(16)
F36 0.057(3) 0.044(2) 0.028(2) -0.0072(17) 0.0167(19) -0.0086(18)
O16 0.017(2) 0.034(2) 0.025(2) 0.0078(18) 0.0005(17) -0.0039(16)
F24 0.026(2) 0.084(3) 0.066(3) -0.012(3) 0.008(2) 0.016(2)
O11 0.020(2) 0.035(2) 0.026(2) -0.0023(19) 0.0060(18) 0.0021(17)
F32 0.045(2) 0.062(3) 0.036(2) 0.006(2) 0.0069(19) 0.027(2)
O7 0.027(2) 0.032(2) 0.020(2) -0.0007(18) 0.0051(18) -0.0068(18)
O13 0.0228(18) 0.033(2) 0.0185(19) 0.0039(19) 0.0064(16) -0.0006(19)
F23 0.047(3) 0.080(3) 0.082(4) 0.039(3) 0.047(3) 0.026(2)
F14 0.075(3) 0.037(2) 0.047(3) -0.0213(19) 0.018(2) -0.007(2)
O15 0.0218(19) 0.035(3) 0.024(2) 0.0071(18) 0.0057(16) 0.0015(17)
O8 0.028(2) 0.024(2) 0.022(2) -0.0068(17) 0.0017(19) 0.0042(17)
F25 0.052(2) 0.082(3) 0.050(3) -0.003(3) 0.036(2) -0.009(2)
F27 0.034(2) 0.033(2) 0.095(4) 0.020(2) 0.021(2) -0.0002(17)
F15 0.136(5) 0.060(3) 0.033(3) -0.029(2) 0.052(3) -0.049(3)
O5 0.063(3) 0.034(3) 0.023(3) 0.010(2) -0.012(2) -0.031(2)
N4 0.020(2) 0.025(3) 0.019(3) -0.0013(19) 0.010(2) 0.0033(19)
F29 0.050(3) 0.080(3) 0.062(3) 0.047(3) 0.007(2) 0.014(2)
F22 0.048(3) 0.046(3) 0.082(4) -0.005(2) 0.027(3) 0.017(2)
O10 0.070(3) 0.025(2) 0.036(3) -0.007(2) 0.000(3) -0.005(2)
N6 0.031(3) 0.023(3) 0.036(3) 0.004(2) 0.001(3) -0.006(2)
O3 0.042(3) 0.022(2) 0.070(4) 0.004(2) 0.034(3) -0.0009(19)
F28 0.106(4) 0.088(4) 0.052(3) 0.024(3) 0.035(3) 0.012(3)
F20 0.033(2) 0.136(5) 0.058(3) -0.055(3) 0.001(2) -0.006(3)
C95 0.020(3) 0.027(3) 0.029(4) -0.001(3) 0.005(3) 0.002(2)
C29 0.027(3) 0.035(4) 0.020(3) 0.003(3) 0.000(3) -0.003(3)
C107 0.023(3) 0.027(3) 0.025(3) 0.004(2) 0.004(3) 0.004(2)
C106 0.020(3) 0.022(3) 0.014(3) 0.003(2) -0.001(2) -0.002(2)
N2 0.067(4) 0.051(4) 0.018(3) 0.004(2) -0.002(3) -0.039(3)
F19 0.040(3) 0.111(4) 0.102(4) -0.064(4) -0.038(3) 0.040(3)
F30 0.081(4) 0.111(4) 0.076(4) 0.066(3) -0.033(3) -0.060(3)
N5 0.020(2) 0.025(3) 0.020(2) -0.004(2) 0.0030(18) -0.0018(19)
C28 0.047(4) 0.034(4) 0.034(4) -0.001(3) 0.024(3) -0.009(3)
C108 0.021(3) 0.032(3) 0.032(4) 0.006(3) 0.005(3) 0.000(2)
C66 0.024(3) 0.025(3) 0.016(3) -0.001(2) 0.003(2) 0.000(2)
F5 0.148(5) 0.072(4) 0.062(4) 0.005(3) 0.062(4) -0.037(3)
C46 0.052(4) 0.035(4) 0.026(4) -0.012(3) 0.015(3) -0.022(3)
N1 0.026(3) 0.034(3) 0.063(4) 0.026(3) -0.009(3) -0.009(3)
C65 0.019(3) 0.028(3) 0.024(3) 0.001(2) 0.008(2) 0.000(2)
C89 0.019(3) 0.028(3) 0.040(4) 0.009(3) 0.017(3) 0.004(2)
C98 0.028(4) 0.054(5) 0.047(5) 0.023(4) 0.003(3) -0.012(3)
C84 0.015(3) 0.039(4) 0.024(3) 0.003(3) 0.009(2) 0.001(2)
C88 0.026(3) 0.043(4) 0.027(4) -0.008(3) 0.010(3) 0.004(3)
C82 0.022(3) 0.042(4) 0.026(3) -0.001(3) 0.013(3) -0.002(3)
C61 0.032(3) 0.032(3) 0.031(4) -0.004(3) 0.008(3) 0.003(3)
C85 0.025(3) 0.040(4) 0.021(3) 0.002(3) 0.005(3) -0.002(3)
C43 0.051(4) 0.024(3) 0.029(4) -0.005(3) 0.014(3) -0.014(3)
C51 0.039(4) 0.034(4) 0.045(5) -0.001(3) -0.004(3) 0.003(3)
C62 0.027(3) 0.025(3) 0.022(3) 0.000(2) 0.011(3) -0.004(2)
C27 0.039(4) 0.030(3) 0.034(4) -0.006(3) 0.021(3) -0.012(3)
C67 0.034(3) 0.035(4) 0.019(3) 0.001(3) 0.005(3) 0.002(3)
C39 0.029(3) 0.031(3) 0.014(3) 0.000(2) 0.006(3) -0.009(2)
C96 0.023(3) 0.055(4) 0.042(4) 0.022(3) -0.003(3) -0.013(3)
C38 0.032(4) 0.039(4) 0.017(3) 0.002(3) 0.007(3) -0.009(3)
F21 0.052(3) 0.147(6) 0.104(5) 0.029(4) -0.003(3) -0.053(3)
C41 0.038(4) 0.022(3) 0.029(4) 0.003(2) 0.010(3) -0.006(3)
C50 0.028(3) 0.030(4) 0.029(4) -0.005(3) -0.001(3) 0.012(3)
C60 0.034(3) 0.035(3) 0.025(3) -0.004(3) 0.015(3) -0.002(3)
C103 0.025(3) 0.024(3) 0.018(3) -0.001(3) 0.004(2) 0.002(3)
C111 0.026(3) 0.022(3) 0.021(3) -0.004(2) 0.006(2) -0.007(2)
C47 0.030(3) 0.040(4) 0.020(3) -0.008(3) 0.013(3) -0.015(3)
C93 0.021(3) 0.026(3) 0.035(4) 0.005(3) 0.010(3) 0.003(2)
C69 0.056(5) 0.037(4) 0.021(4) -0.012(3) 0.003(3) 0.005(3)
C83 0.020(3) 0.036(3) 0.020(3) 0.008(2) 0.005(2) 0.005(2)
C57 0.032(4) 0.031(3) 0.050(4) -0.002(3) 0.019(3) 0.005(3)
C63 0.026(3) 0.026(3) 0.027(3) -0.003(2) 0.011(3) -0.003(2)
C71 0.033(4) 0.027(3) 0.028(4) -0.001(3) -0.003(3) 0.004(3)
C86 0.024(3) 0.055(4) 0.027(4) -0.005(3) 0.003(3) 0.004(3)
C104 0.024(3) 0.037(3) 0.019(3) 0.003(2) 0.002(2) -0.003(2)
C30 0.114(8) 0.048(5) 0.087(7) -0.018(5) 0.083(7) -0.031(5)
C92 0.020(3) 0.025(3) 0.026(3) -0.001(2) 0.009(2) 0.001(2)
C45 0.073(6) 0.053(5) 0.015(4) -0.013(3) 0.001(4) -0.027(4)
C81 0.025(3) 0.034(3) 0.019(3) 0.003(2) 0.004(3) -0.004(2)
C49 0.022(3) 0.028(4) 0.028(4) -0.006(3) 0.006(3) 0.005(2)
C87 0.019(3) 0.036(4) 0.035(4) 0.013(3) 0.009(3) -0.001(2)
C26 0.056(4) 0.028(4) 0.068(5) -0.016(3) 0.051(4) -0.015(3)
C105 0.027(3) 0.022(3) 0.022(3) 0.000(2) 0.004(3) -0.002(2)
C101 0.036(4) 0.058(5) 0.038(5) 0.018(4) -0.002(3) -0.009(3)
C68 0.059(4) 0.035(4) 0.018(3) 0.002(3) 0.009(3) 0.006(3)
C59 0.030(3) 0.034(4) 0.039(4) -0.001(3) 0.002(3) 0.001(3)
C100 0.027(3) 0.031(3) 0.023(3) 0.007(3) 0.002(3) -0.001(3)
F4 0.148(6) 0.153(6) 0.093(5) 0.048(4) -0.013(5) -0.122(6)
C110 0.026(3) 0.030(3) 0.031(4) 0.010(3) 0.004(3) 0.001(2)
C18 0.032(4) 0.041(4) 0.058(5) 0.000(3) 0.023(4) -0.008(3)
C44 0.049(4) 0.038(4) 0.017(3) -0.002(3) 0.010(3) -0.017(3)
C112 0.028(3) 0.037(3) 0.025(3) -0.002(3) 0.007(3) -0.005(3)
C42 0.038(4) 0.050(5) 0.025(4) 0.001(3) -0.002(3) 0.002(3)
C72 0.075(6) 0.027(4) 0.049(5) 0.007(3) -0.019(4) -0.008(4)
C97 0.023(3) 0.043(4) 0.024(3) 0.001(3) 0.004(3) -0.010(3)
C10 0.089(6) 0.064(6) 0.021(3) 0.020(3) -0.020(4) -0.063(5)
C91 0.025(3) 0.030(4) 0.039(4) 0.005(3) 0.014(3) 0.002(3)
C109 0.018(3) 0.031(3) 0.029(3) 0.001(3) 0.006(3) 0.003(2)
C58 0.041(4) 0.032(4) 0.034(4) -0.008(3) 0.016(3) 0.005(3)
C40 0.034(4) 0.041(4) 0.026(4) -0.007(3) 0.006(3) 0.002(3)
C52 0.040(4) 0.036(4) 0.038(4) -0.011(3) 0.002(3) 0.011(3)
C90 0.025(3) 0.043(4) 0.048(5) 0.014(3) 0.011(3) 0.009(3)
C4 0.038(4) 0.042(4) 0.048(5) 0.016(3) -0.022(3) -0.018(3)
C77 0.053(5) 0.047(5) 0.055(5) -0.007(4) -0.015(4) 0.011(4)
C102 0.026(3) 0.035(3) 0.026(3) 0.001(3) 0.006(2) 0.001(3)
C73 0.040(4) 0.030(4) 0.053(5) 0.008(3) 0.006(4) -0.004(3)
C70 0.031(3) 0.027(3) 0.025(3) -0.001(3) 0.001(3) 0.005(3)
F6 0.223(9) 0.043(3) 0.158(7) 0.026(4) 0.144(7) -0.002(4)
C33 0.060(5) 0.035(4) 0.033(4) 0.004(3) 0.018(4) -0.017(3)
C99 0.021(3) 0.054(4) 0.026(4) 0.013(3) -0.003(3) -0.004(3)
C31 0.050(4) 0.032(4) 0.023(3) 0.002(3) 0.005(3) -0.007(3)
C53 0.040(4) 0.046(5) 0.046(5) -0.008(4) -0.014(4) 0.006(3)
C5 0.033(4) 0.056(5) 0.191(12) 0.038(7) 0.041(6) 0.015(4)
C55 0.051(5) 0.049(5) 0.031(4) -0.002(3) -0.004(4) 0.023(4)
C48 0.030(3) 0.027(3) 0.029(4) -0.011(3) 0.007(3) 0.003(3)
C6 0.012(3) 0.051(5) 0.088(7) 0.027(4) -0.003(4) -0.003(3)
C74 0.061(5) 0.018(3) 0.046(5) 0.003(3) 0.013(4) -0.001(3)
C14 0.097(6) 0.059(4) 0.019(3) -0.014(4) 0.025(4) -0.055(5)
C94 0.024(3) 0.022(3) 0.025(3) -0.001(2) 0.005(2) -0.003(2)
C64 0.032(3) 0.031(3) 0.039(4) -0.009(3) 0.017(3) -0.007(3)
C25 0.042(4) 0.027(4) 0.092(7) -0.014(4) 0.038(5) -0.005(3)
C37 0.079(6) 0.031(4) 0.024(4) 0.007(3) -0.010(4) -0.023(4)
C2 0.056(5) 0.044(4) 0.040(4) 0.008(3) -0.006(4) -0.018(4)
C7 0.020(3) 0.046(5) 0.116(8) 0.038(5) 0.000(4) 0.003(3)
C17 0.039(4) 0.049(5) 0.079(6) -0.019(4) 0.035(4) -0.008(3)
C15 0.074(5) 0.059(5) 0.055(5) -0.025(4) 0.049(4) -0.036(5)
C75 0.044(4) 0.032(4) 0.048(5) 0.001(3) 0.006(4) 0.006(3)
N3 0.037(3) 0.051(4) 0.038(3) -0.016(3) 0.023(3) -0.016(3)
C80 0.024(4) 0.061(5) 0.033(4) -0.008(3) 0.008(3) 0.000(3)
C56 0.078(7) 0.043(5) 0.063(6) -0.011(4) -0.021(5) 0.027(5)
C1 0.039(4) 0.050(5) 0.084(7) 0.024(5) -0.005(4) -0.016(4)
C9 0.048(4) 0.063(5) 0.059(5) 0.042(4) -0.030(4) -0.033(4)
C54 0.053(5) 0.030(4) 0.040(4) 0.005(3) 0.009(4) 0.016(3)
C36 0.087(6) 0.039(5) 0.036(5) 0.021(4) -0.022(4) -0.035(4)
C76 0.074(6) 0.044(5) 0.059(6) 0.010(4) 0.018(5) 0.001(4)
C21 0.085(8) 0.069(7) 0.116(10) 0.023(6) 0.028(8) -0.022(6)
C23 0.060(6) 0.085(8) 0.097(9) -0.026(7) 0.027(6) -0.030(6)
C24 0.082(7) 0.030(5) 0.200(14) -0.046(7) 0.102(9) -0.022(5)
C19 0.052(5) 0.076(6) 0.081(7) 0.020(5) 0.010(5) -0.031(5)
C20 0.032(4) 0.074(6) 0.066(6) 0.000(5) 0.019(4) -0.008(4)
C34 0.104(8) 0.046(5) 0.042(5) 0.010(4) 0.027(5) -0.024(5)
C22 0.045(5) 0.101(8) 0.070(7) -0.012(6) 0.022(5) -0.014(5)
C79 0.085(7) 0.046(5) 0.063(6) 0.014(4) -0.002(5) 0.010(5)
C32 0.119(9) 0.049(5) 0.087(7) -0.006(5) 0.083(7) -0.024(5)
C3 0.034(5) 0.084(7) 0.160(11) 0.054(7) 0.044(6) 0.006(4)
C78 0.132(10) 0.035(5) 0.061(6) 0.026(4) 0.019(6) 0.001(5)

loop_
_atom_type_symbol
_atom_type_description
_atom_type_scat_dispersion_real
_atom_type_scat_dispersion_imag
_atom_type_scat_source
C C 0.0033 0.0016 'International Tables Vol C Tables 4.2.6.8 and 6.1.1.4'
H H 0.0000 0.0000 'International Tables Vol C Tables 4.2.6.8 and 6.1.1.4'
Eu Eu -0.1578 3.6682 'International Tables Vol C Tables 4.2.6.8 and 6.1.1.4'
F F 0.0171 0.0103 'International Tables Vol C Tables 4.2.6.8 and 6.1.1.4'
N N 0.0061 0.0033 'International Tables Vol C Tables 4.2.6.8 and 6.1.1.4'
O O 0.0106 0.0060 'International Tables Vol C Tables 4.2.6.8 and 6.1.1.4'

loop_
_geom_angle_atom_site_label_1
_geom_angle_atom_site_label_2
_geom_angle_atom_site_label_3
_geom_angle
_geom_angle_site_symmetry_1
_geom_angle_site_symmetry_3
_geom_angle_publ_flag
F9 C35 F8 110.9(16) . . ?
F9 C35 C36 117.2(15) . . ?
F8 C35 C36 97.2(13) . . ?
C7 C8 O1 95.1(9) . . ?
O2 C16 C17 106.7(8) . . ?
C8 O1 C9 115.0(8) . . ?
C15 O2 C16 99.2(8) . . ?
C10 C11 C12 107.5(11) . . ?
C13 C12 C11 120.7(12) . . ?
C12 C13 C14 125.1(11) . . ?
F9A C35A C36 143(2) . . ?
O1A C8A C7 109.8(10) . . ?
C9 O1A C8A 93.5(9) . . ?
C16A O2A C15 112.8(9) . . ?
C12A C13A C14 105.8(12) . . ?
C13A C12A C11A 123.0(14) . . ?
C12A C11A C10 123.9(12) . . ?
O2A C16A C17 98.3(11) . . ?
O14 Eu1 O13 72.08(14) . . ?
O14 Eu1 O12 104.26(14) . . ?
O13 Eu1 O12 137.76(14) . . ?
O14 Eu1 O16 74.70(14) . . ?
O13 Eu1 O16 139.27(14) . . ?
O12 Eu1 O16 73.26(14) . . ?
O14 Eu1 O15 144.61(14) . . ?
O13 Eu1 O15 131.96(12) . . ?
O12 Eu1 O15 75.31(13) . . ?
O16 Eu1 O15 71.36(13) . . ?
O14 Eu1 O11 70.37(14) . . ?
O13 Eu1 O11 70.49(13) . . ?
O12 Eu1 O11 68.92(13) . . ?
O16 Eu1 O11 118.74(14) . . ?
O15 Eu1 O11 136.39(14) . . ?
O14 Eu1 N4 138.83(15) . . ?
O13 Eu1 N4 78.19(14) . . ?
O12 Eu1 N4 79.47(14) . . ?
O16 Eu1 N4 141.97(14) . . ?
O15 Eu1 N4 76.47(14) . . ?
O11 Eu1 N4 73.25(15) . . ?
O14 Eu1 N5 123.70(15) . . ?
O13 Eu1 N5 64.37(12) . . ?
O12 Eu1 N5 131.92(13) . . ?
O16 Eu1 N5 119.67(14) . . ?
O15 Eu1 N5 67.83(13) . . ?
O11 Eu1 N5 121.54(14) . . ?
N4 Eu1 N5 63.01(14) . . ?
O14 Eu1 N6 77.71(16) . . ?
O13 Eu1 N6 80.26(15) . . ?
O12 Eu1 N6 141.36(15) . . ?
O16 Eu1 N6 70.15(16) . . ?
O15 Eu1 N6 81.64(15) . . ?
O11 Eu1 N6 141.80(15) . . ?
N4 Eu1 N6 124.67(15) . . ?
N5 Eu1 N6 61.69(16) . . ?
O6 Eu2 O5 72.58(15) . . ?
O6 Eu2 O3 71.38(16) . . ?
O5 Eu2 O3 73.28(17) . . ?
O6 Eu2 O7 140.73(15) . . ?
O5 Eu2 O7 133.44(15) . . ?
O3 Eu2 O7 136.71(14) . . ?
O6 Eu2 O4 100.37(15) . . ?
O5 Eu2 O4 142.19(17) . . ?
O3 Eu2 O4 69.38(14) . . ?
O7 Eu2 O4 75.25(14) . . ?
O6 Eu2 O8 71.00(13) . . ?
O5 Eu2 O8 135.69(16) . . ?
O3 Eu2 O8 116.56(16) . . ?
O7 Eu2 O8 71.02(14) . . ?
O4 Eu2 O8 69.59(15) . . ?
O6 Eu2 N1 140.90(18) . . ?
O5 Eu2 N1 82.40(17) . . ?
O3 Eu2 N1 72.9(2) . . ?
O7 Eu2 N1 77.88(18) . . ?
O4 Eu2 N1 81.31(17) . . ?
O8 Eu2 N1 141.62(16) . . ?
O6 Eu2 N3 79.35(16) . . ?
O5 Eu2 N3 78.09(19) . . ?
O3 Eu2 N3 143.83(16) . . ?
O7 Eu2 N3 79.39(15) . . ?
O4 Eu2 N3 138.36(17) . . ?
O8 Eu2 N3 71.17(17) . . ?
N1 Eu2 N3 124.71(19) . . ?
O6 Eu2 N2 130.46(15) . . ?
O5 Eu2 N2 69.74(17) . . ?
O3 Eu2 N2 124.30(19) . . ?
O7 Eu2 N2 63.73(15) . . ?
O4 Eu2 N2 129.06(15) . . ?
O8 Eu2 N2 119.06(17) . . ?
N1 Eu2 N2 62.3(2) . . ?
N3 Eu2 N2 62.45(18) . . ?
C27 O4 Eu2 140.7(4) . . ?
C65 O9 C64 104.5(4) . . ?
C38 O6 Eu2 133.4(4) . . ?
C94 O14 Eu1 135.0(4) . . ?
C83 O12 Eu1 140.5(4) . . ?
C105 O16 Eu1 137.4(4) . . ?
C81 O11 Eu1 136.2(4) . . ?
C47 O7 Eu2 135.3(4) . . ?
C92 O13 Eu1 129.7(3) . . ?
C103 O15 Eu1 132.8(4) . . ?
C49 O8 Eu2 135.6(4) . . ?
C36 O5 Eu2 130.5(5) . . ?
C65 N4 C63 106.3(5) . . ?
C65 N4 Eu1 118.6(4) . . ?
C63 N4 Eu1 134.5(4) . . ?
C71 O10 C72 105.7(5) . . ?
C71 N6 C73 106.7(6) . . ?
C71 N6 Eu1 118.6(4) . . ?
C73 N6 Eu1 134.3(5) . . ?
C25 O3 Eu2 135.3(4) . . ?
C97 C95 C96 118.3(6) . . ?
C97 C95 C94 123.0(5) . . ?
C96 C95 C94 118.6(6) . . ?
C28 C29 C31 121.5(6) . . ?
C28 C29 H29 119.2 . . ?
C31 C29 H29 119.2 . . ?
C109 C107 C106 121.2(5) . . ?
C109 C107 H107 119.4 . . ?
C106 C107 H107 119.4 . . ?
C107 C106 C108 118.5(5) . . ?
C107 C106 C105 121.7(5) . . ?
C108 C106 C105 119.7(5) . . ?
C10 N2 C14 118.2(6) . . ?
C10 N2 Eu2 120.6(5) . . ?
C14 N2 Eu2 120.1(4) . . ?
C70 N5 C66 117.6(5) . . ?
C70 N5 Eu1 122.4(4) . . ?
C66 N5 Eu1 119.5(3) . . ?
C29 C28 C30 117.5(6) . . ?
C29 C28 C27 118.9(6) . . ?
C30 C28 C27 123.6(6) . . ?
C106 C108 C110 121.0(6) . . ?
C106 C108 H108 119.5 . . ?
C110 C108 H108 119.5 . . ?
N5 C66 C67 123.2(5) . . ?
N5 C66 C65 113.8(5) . . ?
C67 C66 C65 122.9(5) . . ?
F13 C46 F15 106.5(6) . . ?
F13 C46 F14 106.7(5) . . ?
F15 C46 F14 107.8(6) . . ?
F13 C46 C47 110.7(6) . . ?
F15 C46 C47 109.7(5) . . ?
F14 C46 C47 115.0(6) . . ?
C9 N1 C7 107.1(6) . . ?
C9 N1 Eu2 118.6(5) . . ?
C7 N1 Eu2 134.3(5) . . ?
N4 C65 O9 120.1(5) . . ?
N4 C65 C66 123.9(5) . . ?
O9 C65 C66 116.0(5) . . ?
C88 C89 C87 119.9(5) . . ?
C88 C89 C90 119.2(6) . . ?
C87 C89 C90 120.9(6) . . ?
C96 C98 C100 119.9(6) . . ?
C96 C98 H98 120.1 . . ?
C100 C98 H98 120.1 . . ?
C85 C84 C86 119.2(5) . . ?
C85 C84 C83 118.7(5) . . ?
C86 C84 C83 122.0(5) . . ?
C89 C88 C86 120.6(6) . . ?
C89 C88 H88 119.7 . . ?
C86 C88 H88 119.7 . . ?
C81 C82 C83 122.2(6) . . ?
C81 C82 H82 118.9 . . ?
C83 C82 H82 118.9 . . ?
C62 C61 C59 119.7(6) . . ?
C62 C61 H61 120.1 . . ?
C59 C61 H61 120.1 . . ?
C84 C85 C87 121.5(6) . . ?
C84 C85 H85 119.3 . . ?
C87 C85 H85 119.3 . . ?
C41 C43 C44 118.8(6) . . ?
C41 C43 H43 120.6 . . ?
C44 C43 H43 120.6 . . ?
C50 C51 C53 120.9(7) . . ?
C50 C51 H51 119.5 . . ?
C53 C51 H51 119.5 . . ?
C61 C62 C60 119.9(6) . . ?
C61 C62 C63 120.9(5) . . ?
C60 C62 C63 119.2(5) . . ?
O4 C27 C26 122.3(5) . . ?
O4 C27 C28 116.7(5) . . ?
C26 C27 C28 121.0(5) . . ?
C68 C67 C66 117.9(6) . . ?
C68 C67 H67 121.0 . . ?
C66 C67 H67 121.0 . . ?
C41 C39 C40 120.1(6) . . ?
C41 C39 C38 122.0(6) . . ?
C40 C39 C38 117.7(6) . . ?
C98 C96 C95 121.3(6) . . ?
C98 C96 H96 119.4 . . ?
C95 C96 H96 119.4 . . ?
O6 C38 C37 125.3(6) . . ?
O6 C38 C39 116.9(5) . . ?
C37 C38 C39 117.7(6) . . ?
C39 C41 C43 120.8(6) . . ?
C39 C41 H41 119.6 . . ?
C43 C41 H41 119.6 . . ?
C51 C50 C52 118.9(6) . . ?
C51 C50 C49 119.8(6) . . ?
C52 C50 C49 121.2(6) . . ?
C58 C60 C62 119.5(6) . . ?
C58 C60 H60 120.2 . . ?
C62 C60 H60 120.2 . . ?
O15 C103 C104 129.6(5) . . ?
O15 C103 C102 114.3(5) . . ?
C104 C103 C102 116.1(5) . . ?
C110 C111 C109 119.5(5) . . ?
C110 C111 C112 120.7(5) . . ?
C109 C111 C112 119.7(5) . . ?
O7 C47 C48 129.0(6) . . ?
O7 C47 C46 113.1(6) . . ?
C48 C47 C46 117.9(6) . . ?
C92 C93 C94 122.0(5) . . ?
C92 C93 H93 119.0 . . ?
C94 C93 H93 119.0 . . ?
C70 C69 C68 118.6(6) . . ?
C70 C69 H69 120.7 . . ?
C68 C69 H69 120.7 . . ?
O12 C83 C82 123.6(5) . . ?
O12 C83 C84 117.2(5) . . ?
C82 C83 C84 119.1(5) . . ?
C58 C57 C59 119.9(6) . . ?
C58 C57 H57 120.0 . . ?
C59 C57 H57 120.0 . . ?
N4 C63 C62 111.8(5) . . ?
N4 C63 C64 102.3(5) . . ?
C62 C63 C64 113.2(5) . . ?
N4 C63 H63 109.8 . . ?
C62 C63 H63 109.8 . . ?
C64 C63 H63 109.8 . . ?
N6 C71 O10 119.8(6) . . ?
N6 C71 C70 123.0(6) . . ?
O10 C71 C70 117.2(6) . . ?
C88 C86 C84 120.2(6) . . ?
C88 C86 H86 119.9 . . ?
C84 C86 H86 119.9 . . ?
C103 C104 C105 123.3(5) . . ?
C103 C104 H104 118.3 . . ?
C105 C104 H104 118.3 . . ?
C32 C30 C28 121.2(8) . . ?
C32 C30 H30 119.4 . . ?
C28 C30 H30 119.4 . . ?
O13 C92 C93 128.9(5) . . ?
O13 C92 C91 113.0(5) . . ?
C93 C92 C91 118.1(5) . . ?
F11 C45 F12 116.2(8) . . ?
F12A C45 F11A 112.8(7) . . ?
F12A C45 F10A 103.1(8) . . ?
F11A C45 F10A 94.4(8) . . ?
F12A C45 C44 122.0(9) . . ?
F11 C45 C44 118.1(7) . . ?
F12 C45 C44 113.0(7) . . ?
F11A C45 C44 114.0(7) . . ?
F10A C45 C44 105.4(7) . . ?
F11 C45 F10 99.9(7) . . ?
F12 C45 F10 99.8(7) . . ?
C44 C45 F10 106.4(7) . . ?
O11 C81 C82 128.5(6) . . ?
O11 C81 C80 114.0(5) . . ?
C82 C81 C80 117.5(6) . . ?
O8 C49 C48 125.8(6) . . ?
O8 C49 C50 115.3(5) . . ?
C48 C49 C50 118.9(6) . . ?
C85 C87 C89 118.6(6) . . ?
C85 C87 H87 120.7 . . ?
C89 C87 H87 120.7 . . ?
C25 C26 C27 122.0(6) . . ?
C25 C26 H26 119.0 . . ?
C27 C26 H26 119.0 . . ?
O16 C105 C104 124.1(5) . . ?
O16 C105 C106 115.9(5) . . ?
C104 C105 C106 119.9(5) . . ?
F30 C101 F29 109.1(7) . . ?
F30 C101 F28 103.8(7) . . ?
F29 C101 F28 101.7(6) . . ?
F30 C101 C100 115.6(6) . . ?
F29 C101 C100 113.7(6) . . ?
F28 C101 C100 111.5(6) . . ?
C67 C68 C69 119.3(6) . . ?
C67 C68 H68 120.3 . . ?
C69 C68 H68 120.3 . . ?
C57 C59 C61 120.1(6) . . ?
C57 C59 H59 120.0 . . ?
C61 C59 H59 120.0 . . ?
C99 C100 C98 119.4(6) . . ?
C99 C100 C101 120.5(6) . . ?
C98 C100 C101 120.0(6) . . ?
C111 C110 C108 119.7(5) . . ?
C111 C110 H110 120.2 . . ?
C108 C110 H110 120.2 . . ?
C19 C18 C20 118.9(7) . . ?
C19 C18 C17 121.6(8) . . ?
C20 C18 C17 119.4(7) . . ?
C43 C44 C42 120.8(7) . . ?
C43 C44 C45 120.3(7) . . ?
C42 C44 C45 118.9(7) . . ?
F34 C112 F35 106.7(5) . . ?
F34 C112 F36 106.9(5) . . ?
F35 C112 F36 105.1(5) . . ?
F34 C112 C111 113.8(5) . . ?
F35 C112 C111 112.5(5) . . ?
F36 C112 C111 111.3(5) . . ?
C40 C42 C44 119.5(7) . . ?
C40 C42 H42 120.2 . . ?
C44 C42 H42 120.2 . . ?
O10 C72 C73 104.8(5) . . ?
O10 C72 H72A 110.8 . . ?
C73 C72 H72A 110.8 . . ?
O10 C72 H72B 110.8 . . ?
C73 C72 H72B 110.8 . . ?
H72A C72 H72B 108.9 . . ?
C95 C97 C99 121.2(6) . . ?
C95 C97 H97 119.4 . . ?
C99 C97 H97 119.4 . . ?
C11 C10 N2 136.1(10) . . ?
C11 C10 C9 110.5(9) . . ?
N2 C10 C9 113.3(6) . . ?
N2 C10 C11A 112.1(9) . . ?
C9 C10 C11A 134.1(8) . . ?
F26 C91 F25 106.7(5) . . ?
F26 C91 F27 107.0(5) . . ?
F25 C91 F27 106.5(5) . . ?
F26 C91 C92 114.3(5) . . ?
F25 C91 C92 111.5(5) . . ?
F27 C91 C92 110.4(5) . . ?
C107 C109 C111 120.0(5) . . ?
C107 C109 H109 120.0 . . ?
C111 C109 H109 120.0 . . ?
C57 C58 C60 120.8(6) . . ?
C57 C58 H58 119.6 . . ?
C60 C58 H58 119.6 . . ?
C42 C40 C39 119.9(7) . . ?
C42 C40 H40 120.0 . . ?
C39 C40 H40 120.0 . . ?
C54 C52 C50 120.9(7) . . ?
C54 C52 H52 119.6 . . ?
C50 C52 H52 119.6 . . ?
F24 C90 F23 107.9(6) . . ?
F24 C90 F22 106.2(5) . . ?
F23 C90 F22 105.4(6) . . ?
F24 C90 C89 114.0(6) . . ?
F23 C90 C89 111.2(5) . . ?
F22 C90 C89 111.7(5) . . ?
C2 C4 C6 119.9(8) . . ?
C2 C4 H4 120.0 . . ?
C6 C4 H4 120.0 . . ?
C79 C77 C75 120.2(8) . . ?
C79 C77 H77 119.9 . . ?
C75 C77 H77 119.9 . . ?
F33 C102 F31 106.6(5) . . ?
F33 C102 F32 107.1(5) . . ?
F31 C102 F32 106.7(5) . . ?
F33 C102 C103 112.3(5) . . ?
F31 C102 C103 112.7(4) . . ?
F32 C102 C103 111.1(5) . . ?
N6 C73 C74 114.3(6) . . ?
N6 C73 C72 102.5(6) . . ?
C74 C73 C72 111.8(6) . . ?
N6 C73 H73 109.3 . . ?
C74 C73 H73 109.3 . . ?
C72 C73 H73 109.3 . . ?
N5 C70 C69 123.3(6) . . ?
N5 C70 C71 113.8(6) . . ?
C69 C70 C71 123.0(6) . . ?
C32 C33 C31 120.4(6) . . ?
C32 C33 C34 118.9(7) . . ?
C31 C33 C34 120.7(7) . . ?
C97 C99 C100 119.8(6) . . ?
C97 C99 H99 120.1 . . ?
C100 C99 H99 120.1 . . ?
C33 C31 C29 119.5(6) . . ?
C33 C31 H31 120.3 . . ?
C29 C31 H31 120.3 . . ?
C55 C53 C51 119.1(7) . . ?
C55 C53 H53 120.5 . . ?
C51 C53 H53 120.5 . . ?
C6 C5 C3 120.5(9) . . ?
C6 C5 H5 119.7 . . ?
C3 C5 H5 119.7 . . ?
C53 C55 C54 121.4(7) . . ?
C53 C55 C56 120.3(8) . . ?
C54 C55 C56 118.3(8) . . ?
C47 C48 C49 121.0(6) . . ?
C47 C48 H48 119.5 . . ?
C49 C48 H48 119.5 . . ?
C5 C6 C4 119.7(7) . . ?
C5 C6 C7 118.8(8) . . ?
C4 C6 C7 121.3(8) . . ?
C75 C74 C76 118.6(7) . . ?
C75 C74 C73 121.1(6) . . ?
C76 C74 C73 120.2(7) . . ?
N2 C14 C13 111.9(8) . . ?
N2 C14 C15 114.0(5) . . ?
C13 C14 C15 134.0(8) . . ?
N2 C14 C13A 136.7(9) . . ?
C15 C14 C13A 108.6(9) . . ?
O14 C94 C93 124.6(5) . . ?
O14 C94 C95 116.3(5) . . ?
C93 C94 C95 119.1(5) . . ?
O9 C64 C63 103.7(5) . . ?
O9 C64 H64A 111.0 . . ?
C63 C64 H64A 111.0 . . ?
O9 C64 H64B 111.0 . . ?
C63 C64 H64B 111.0 . . ?
H64A C64 H64B 109.0 . . ?
O3 C25 C26 129.5(6) . . ?
O3 C25 C24 112.3(7) . . ?
C26 C25 C24 118.2(7) . . ?
C36 C37 C38 122.6(7) . . ?
C36 C37 H37 118.7 . . ?
C38 C37 H37 118.7 . . ?
C1 C2 C4 120.7(8) . . ?
C1 C2 H2 119.6 . . ?
C4 C2 H2 119.6 . . ?
C8 C7 N1 112.4(8) . . ?
C8 C7 C6 114.3(8) . . ?
N1 C7 C6 110.4(6) . . ?
N1 C7 C8A 93.6(8) . . ?
C6 C7 C8A 111.2(8) . . ?
C8 C7 H7 106.4 . . ?
N1 C7 H7 106.4 . . ?
C6 C7 H7 106.4 . . ?
N3 C17 C18 114.5(6) . . ?
N3 C17 C16A 112.4(8) . . ?
C18 C17 C16A 115.8(7) . . ?
N3 C17 C16 97.5(7) . . ?
C18 C17 C16 107.3(7) . . ?
N3 C17 H17 112.2 . . ?
C18 C17 H17 112.2 . . ?
C16 C17 H17 112.2 . . ?
N3 C15 O2 128.4(8) . . ?
N3 C15 C14 125.3(6) . . ?
O2 C15 C14 106.0(7) . . ?
N3 C15 O2A 107.7(8) . . ?
C14 C15 O2A 126.3(7) . . ?
C77 C75 C74 121.3(8) . . ?
C77 C75 H75 119.3 . . ?
C74 C75 H75 119.3 . . ?
C15 N3 C17 107.2(6) . . ?
C15 N3 Eu2 116.8(5) . . ?
C17 N3 Eu2 134.2(4) . . ?
F19 C80 F20 107.7(7) . . ?
F19 C80 F21 107.0(7) . . ?
F20 C80 F21 102.8(7) . . ?
F19 C80 C81 114.1(6) . . ?
F20 C80 C81 114.5(6) . . ?
F21 C80 C81 109.9(6) . . ?
F16 C56 F17 109.3(9) . . ?
F17A C56 F16A 109.0(8) . . ?
F16 C56 F18 104.6(10) . . ?
F17 C56 F18 100.7(8) . . ?
F17A C56 F18A 103.1(11) . . ?
F16A C56 F18A 101.5(8) . . ?
F17A C56 C55 120.8(10) . . ?
F16 C56 C55 118.1(8) . . ?
F17 C56 C55 110.9(9) . . ?
F16A C56 C55 112.0(10) . . ?
F18 C56 C55 111.8(9) . . ?
F18A C56 C55 108.1(8) . . ?
C2 C1 C3 120.6(8) . . ?
C2 C1 H1 119.7 . . ?
C3 C1 H1 119.7 . . ?
N1 C9 O1A 132.6(9) . . ?
N1 C9 C10 124.6(6) . . ?
O1A C9 C10 102.3(8) . . ?
N1 C9 O1 105.0(8) . . ?
C10 C9 O1 130.3(8) . . ?
C52 C54 C55 118.7(7) . . ?
C52 C54 H54 120.6 . . ?
C55 C54 H54 120.6 . . ?
O5 C36 C37 129.9(7) . . ?
O5 C36 C35A 107.9(9) . . ?
C37 C36 C35A 118.2(9) . . ?
O5 C36 C35 114.7(8) . . ?
C37 C36 C35 113.4(8) . . ?
C74 C76 C78 119.8(9) . . ?
C74 C76 H76 120.1 . . ?
C78 C76 H76 120.1 . . ?
C23 C21 C19 119.6(10) . . ?
C23 C21 H21 120.2 . . ?
C19 C21 H21 120.2 . . ?
C22 C23 C21 122.2(10) . . ?
C22 C23 H23 118.9 . . ?
C21 C23 H23 118.9 . . ?
F3 C24 F2 106.4(9) . . ?
F3 C24 F1 106.9(9) . . ?
F2 C24 F1 106.2(10) . . ?
F3 C24 C25 113.7(11) . . ?
F2 C24 C25 114.2(8) . . ?
F1 C24 C25 109.1(8) . . ?
C18 C19 C21 117.9(9) . . ?
C18 C19 H19 121.1 . . ?
C21 C19 H19 121.1 . . ?
C22 C20 C18 121.6(9) . . ?
C22 C20 H20 119.2 . . ?
C18 C20 H20 119.2 . . ?
F4 C34 F5 106.4(8) . . ?
F4 C34 F6 104.2(8) . . ?
F5 C34 F6 106.9(7) . . ?
F4 C34 C33 112.3(7) . . ?
F5 C34 C33 114.2(7) . . ?
F6 C34 C33 112.2(8) . . ?
C23 C22 C20 119.6(10) . . ?
C23 C22 H22 120.2 . . ?
C20 C22 H22 120.2 . . ?
C77 C79 C78 120.6(8) . . ?
C77 C79 H79 119.7 . . ?
C78 C79 H79 119.7 . . ?
C33 C32 C30 119.8(7) . . ?
C33 C32 H32 120.1 . . ?
C30 C32 H32 120.1 . . ?
C1 C3 C5 118.5(9) . . ?
C1 C3 H3 120.7 . . ?
C5 C3 H3 120.7 . . ?
C79 C78 C76 119.4(8) . . ?
C79 C78 H78 120.3 . . ?
C76 C78 H78 120.3 . . ?

loop_
_geom_bond_atom_site_label_1
_geom_bond_atom_site_label_2
_geom_bond_distance
_geom_bond_site_symmetry_2
_geom_bond_publ_flag
F9 C35 1.027(17) . ?
F8 C35 1.55(2) . ?
C35 C36 1.64(2) . ?
F17 C56 1.354(13) . ?
F16 C56 1.268(13) . ?
F18 C56 1.423(15) . ?
F12 C45 1.296(10) . ?
F11 C45 1.246(12) . ?
F10 C45 1.511(12) . ?
C8 C7 1.413(14) . ?
C8 O1 1.443(14) . ?
C16 O2 1.505(15) . ?
C16 C17 1.671(13) . ?
O1 C9 1.473(11) . ?
O2 C15 1.279(10) . ?
C11 C10 1.308(13) . ?
C11 C12 1.409(17) . ?
C12 C13 1.385(18) . ?
C13 C14 1.424(14) . ?
F9A C35A 0.91(2) . ?
C35A C36 1.54(2) . ?
F16A C56 1.356(14) . ?
F18A C56 1.434(14) . ?
F17A C56 1.256(15) . ?
F11A C45 1.415(12) . ?
F10A C45 1.461(13) . ?
F12A C45 1.234(12) . ?
C8A O1A 1.484(18) . ?
C8A C7 1.754(17) . ?
O1A C9 1.335(11) . ?
O2A C16A 1.392(18) . ?
O2A C15 1.537(13) . ?
C13A C12A 1.40(2) . ?
C13A C14 1.474(16) . ?
C12A C11A 1.41(2) . ?
C11A C10 1.582(17) . ?
C16A C17 1.499(16) . ?
F3 C24 1.257(16) . ?
F2 C24 1.317(12) . ?
F1 C24 1.344(12) . ?
Eu1 O14 2.360(4) . ?
Eu1 O13 2.378(4) . ?
Eu1 O12 2.403(4) . ?
Eu1 O16 2.413(4) . ?
Eu1 O15 2.423(4) . ?
Eu1 O11 2.425(4) . ?
Eu1 N4 2.587(5) . ?
Eu1 N5 2.639(5) . ?
Eu1 N6 2.664(5) . ?
Eu2 O6 2.370(4) . ?
Eu2 O5 2.381(4) . ?
Eu2 O3 2.394(5) . ?
Eu2 O7 2.395(4) . ?
Eu2 O4 2.402(4) . ?
Eu2 O8 2.424(4) . ?
Eu2 N1 2.586(5) . ?
Eu2 N3 2.626(5) . ?
Eu2 N2 2.638(5) . ?
O4 C27 1.259(7) . ?
F26 C91 1.321(7) . ?
F13 C46 1.321(8) . ?
F35 C112 1.347(7) . ?
F31 C102 1.333(7) . ?
O9 C65 1.337(6) . ?
O9 C64 1.454(7) . ?
O6 C38 1.259(7) . ?
F33 C102 1.332(7) . ?
F34 C112 1.321(7) . ?
O14 C94 1.249(7) . ?
O12 C83 1.259(7) . ?
F36 C112 1.350(7) . ?
O16 C105 1.251(7) . ?
F24 C90 1.308(8) . ?
O11 C81 1.255(7) . ?
F32 C102 1.334(7) . ?
O7 C47 1.251(8) . ?
O13 C92 1.248(6) . ?
F23 C90 1.340(8) . ?
F14 C46 1.333(8) . ?
O15 C103 1.255(6) . ?
O8 C49 1.253(7) . ?
F25 C91 1.324(7) . ?
F27 C91 1.327(7) . ?
F15 C46 1.330(7) . ?
O5 C36 1.255(9) . ?
N4 C65 1.256(7) . ?
N4 C63 1.484(8) . ?
F29 C101 1.305(8) . ?
F22 C90 1.341(8) . ?
O10 C71 1.333(7) . ?
O10 C72 1.448(9) . ?
N6 C71 1.266(9) . ?
N6 C73 1.493(8) . ?
O3 C25 1.260(9) . ?
F28 C101 1.366(9) . ?
F20 C80 1.315(8) . ?
C95 C97 1.372(8) . ?
C95 C96 1.378(8) . ?
C95 C94 1.507(8) . ?
C29 C28 1.378(9) . ?
C29 C31 1.392(8) . ?
C29 H29 0.9500 . ?
C107 C109 1.375(8) . ?
C107 C106 1.376(7) . ?
C107 H107 0.9500 . ?
C106 C108 1.383(8) . ?
C106 C105 1.511(8) . ?
N2 C10 1.330(9) . ?
N2 C14 1.342(9) . ?
F19 C80 1.289(8) . ?
F30 C101 1.293(8) . ?
N5 C70 1.324(7) . ?
N5 C66 1.337(7) . ?
C28 C30 1.402(9) . ?
C28 C27 1.484(8) . ?
C108 C110 1.393(8) . ?
C108 H108 0.9500 . ?
C66 C67 1.378(8) . ?
C66 C65 1.484(8) . ?
F5 C34 1.302(9) . ?
C46 C47 1.532(8) . ?
N1 C9 1.274(10) . ?
N1 C7 1.492(9) . ?
C89 C88 1.369(9) . ?
C89 C87 1.404(9) . ?
C89 C90 1.493(8) . ?
C98 C96 1.371(9) . ?
C98 C100 1.379(9) . ?
C98 H98 0.9500 . ?
C84 C85 1.370(8) . ?
C84 C86 1.388(9) . ?
C84 C83 1.501(8) . ?
C88 C86 1.380(8) . ?
C88 H88 0.9500 . ?
C82 C81 1.363(8) . ?
C82 C83 1.399(8) . ?
C82 H82 0.9500 . ?
C61 C62 1.371(8) . ?
C61 C59 1.400(8) . ?
C61 H61 0.9500 . ?
C85 C87 1.386(8) . ?
C85 H85 0.9500 . ?
C43 C41 1.380(9) . ?
C43 C44 1.380(10) . ?
C43 H43 0.9500 . ?
C51 C50 1.385(9) . ?
C51 C53 1.389(10) . ?
C51 H51 0.9500 . ?
C62 C60 1.388(8) . ?
C62 C63 1.508(8) . ?
C27 C26 1.412(9) . ?
C67 C68 1.377(8) . ?
C67 H67 0.9500 . ?
C39 C41 1.375(8) . ?
C39 C40 1.379(9) . ?
C39 C38 1.508(8) . ?
C96 H96 0.9500 . ?
C38 C37 1.397(9) . ?
F21 C80 1.337(9) . ?
C41 H41 0.9500 . ?
C50 C52 1.386(9) . ?
C50 C49 1.491(9) . ?
C60 C58 1.386(8) . ?
C60 H60 0.9500 . ?
C103 C104 1.384(8) . ?
C103 C102 1.540(8) . ?
C111 C110 1.374(8) . ?
C111 C109 1.392(8) . ?
C111 C112 1.492(8) . ?
C47 C48 1.380(9) . ?
C93 C92 1.391(8) . ?
C93 C94 1.406(8) . ?
C93 H93 0.9500 . ?
C69 C70 1.371(9) . ?
C69 C68 1.377(9) . ?
C69 H69 0.9500 . ?
C57 C58 1.362(9) . ?
C57 C59 1.373(9) . ?
C57 H57 0.9500 . ?
C63 C64 1.546(8) . ?
C63 H63 1.0000 . ?
C71 C70 1.486(9) . ?
C86 H86 0.9500 . ?
C104 C105 1.396(8) . ?
C104 H104 0.9500 . ?
C30 C32 1.387(10) . ?
C30 H30 0.9500 . ?
C92 C91 1.535(8) . ?
C45 C44 1.470(9) . ?
C81 C80 1.527(9) . ?
C49 C48 1.416(8) . ?
C87 H87 0.9500 . ?
C26 C25 1.358(9) . ?
C26 H26 0.9500 . ?
C101 C100 1.479(9) . ?
C68 H68 0.9500 . ?
C59 H59 0.9500 . ?
C100 C99 1.377(9) . ?
F4 C34 1.296(11) . ?
C110 H110 0.9500 . ?
C18 C19 1.356(11) . ?
C18 C20 1.377(11) . ?
C18 C17 1.497(10) . ?
C44 C42 1.387(10) . ?
C42 C40 1.377(9) . ?
C42 H42 0.9500 . ?
C72 C73 1.548(11) . ?
C72 H72A 0.9900 . ?
C72 H72B 0.9900 . ?
C97 C99 1.377(9) . ?
C97 H97 0.9500 . ?
C10 C9 1.440(12) . ?
C109 H109 0.9500 . ?
C58 H58 0.9500 . ?
C40 H40 0.9500 . ?
C52 C54 1.383(10) . ?
C52 H52 0.9500 . ?
C4 C2 1.382(9) . ?
C4 C6 1.383(11) . ?
C4 H4 0.9500 . ?
C77 C79 1.354(12) . ?
C77 C75 1.366(10) . ?
C77 H77 0.9500 . ?
C73 C74 1.512(10) . ?
C73 H73 1.0000 . ?
F6 C34 1.322(10) . ?
C33 C32 1.364(11) . ?
C33 C31 1.381(10) . ?
C33 C34 1.488(10) . ?
C99 H99 0.9500 . ?
C31 H31 0.9500 . ?
C53 C55 1.363(11) . ?
C53 H53 0.9500 . ?
C5 C6 1.372(13) . ?
C5 C3 1.408(12) . ?
C5 H5 0.9500 . ?
C55 C54 1.392(11) . ?
C55 C56 1.495(11) . ?
C48 H48 0.9500 . ?
C6 C7 1.531(10) . ?
C74 C75 1.374(10) . ?
C74 C76 1.380(10) . ?
C14 C15 1.438(11) . ?
C64 H64A 0.9900 . ?
C64 H64B 0.9900 . ?
C25 C24 1.538(10) . ?
C37 C36 1.365(10) . ?
C37 H37 0.9500 . ?
C2 C1 1.360(12) . ?
C2 H2 0.9500 . ?
C7 H7 1.0000 . ?
C17 N3 1.472(8) . ?
C17 H17 1.0000 . ?
C15 N3 1.279(8) . ?
C75 H75 0.9500 . ?
C1 C3 1.387(13) . ?
C1 H1 0.9500 . ?
C54 H54 0.9500 . ?
C76 C78 1.408(12) . ?
C76 H76 0.9500 . ?
C21 C23 1.339(15) . ?
C21 C19 1.440(13) . ?
C21 H21 0.9500 . ?
C23 C22 1.304(14) . ?
C23 H23 0.9500 . ?
C19 H19 0.9500 . ?
C20 C22 1.369(12) . ?
C20 H20 0.9500 . ?
C22 H22 0.9500 . ?
C79 C78 1.362(13) . ?
C79 H79 0.9500 . ?
C32 H32 0.9500 . ?
C3 H3 0.9500 . ?
C78 H78 0.9500 . ?
